data_7028969
loop_
_publ_author_name
'Mart\'inez-Lillo, Jos\'e'
'Dolan, Neil'
'Brechin, Euan K.'

_publ_section_title
;
 A family of cationic oxime-based hexametallic manganese(iii)
 single-molecule magnets.
;
_journal_issue 11
_journal_name_full 'Dalton transactions (Cambridge, England : 2003)'
_journal_page_first 4408
_journal_page_last 4414
_journal_paper_doi 10.1039/c3dt52640b
_journal_volume 43
_journal_year 2014
_chemical_formula_moiety 'C64 H70 Mn6 N24 O16, 2(Cl O4), 6(C2 H6 O)'
_chemical_formula_sum 'C76 H106 Cl2 Mn6 N24 O30'
_chemical_formula_weight 2236.39
_chemical_name_systematic
; 
 ? 
;
_space_group_IT_number 14
_symmetry_cell_setting monoclinic
_symmetry_space_group_name_Hall '-P 2yn'
_symmetry_space_group_name_H-M 'P 1 21/n 1'
_atom_sites_solution_hydrogens geom
_atom_sites_solution_primary direct
_atom_sites_solution_secondary difmap
_audit_creation_method SHELXL-97
_cell_angle_alpha 90.00
_cell_angle_beta 92.473(2)
_cell_angle_gamma 90.00
_cell_formula_units_Z 2
_cell_length_a 14.2304(2)
_cell_length_b 12.7593(2)
_cell_length_c 25.9852(4)
_cell_measurement_reflns_used 8618
_cell_measurement_temperature 293(2)
_cell_measurement_theta_max 75.73
_cell_measurement_theta_min 3.11
_cell_volume 4713.74(12)
_computing_data_collection 'CrysAlisPro (Agilent Technologies, 2013)'
_computing_molecular_graphics 'DIAMOND 3.2d (Crystal Impact, 2000)'
_computing_publication_material 'Bruker SHELXTL'
_computing_structure_refinement 'SHELXL-97 (Sheldrick, 1997)'
_computing_structure_solution 'SHELXS-97 (Sheldrick, 1990)'
_diffrn_ambient_temperature 293(2)
_diffrn_measured_fraction_theta_full 0.979
_diffrn_measured_fraction_theta_max 0.979
_diffrn_measurement_device_type 'CCD area detector'
_diffrn_measurement_method 'phi and omega scans'
_diffrn_radiation_monochromator graphite
_diffrn_radiation_source 'fine-focus sealed tube'
_diffrn_radiation_type MoK\a
_diffrn_radiation_wavelength 0.71073
_diffrn_reflns_av_R_equivalents 0.0654
_diffrn_reflns_av_unetI/netI 0.0563
_diffrn_reflns_limit_h_max 17
_diffrn_reflns_limit_h_min -17
_diffrn_reflns_limit_k_max 15
_diffrn_reflns_limit_k_min -15
_diffrn_reflns_limit_l_max 30
_diffrn_reflns_limit_l_min -32
_diffrn_reflns_number 37593
_diffrn_reflns_theta_full 26.56
_diffrn_reflns_theta_max 26.56
_diffrn_reflns_theta_min 1.57
_exptl_absorpt_coefficient_mu 0.928
_exptl_absorpt_correction_T_max 0.886
_exptl_absorpt_correction_T_min 0.470
_exptl_absorpt_correction_type gaussian
_exptl_crystal_colour 'dark green'
_exptl_crystal_density_diffrn 1.576
_exptl_crystal_density_method 'not measured'
_exptl_crystal_description plate
_exptl_crystal_F_000 2308
_exptl_crystal_size_max 0.130
_exptl_crystal_size_mid 0.116
_exptl_crystal_size_min 0.016
_refine_diff_density_max 0.894
_refine_diff_density_min -0.883
_refine_diff_density_rms 0.112
_refine_ls_extinction_method none
_refine_ls_goodness_of_fit_ref 1.037
_refine_ls_hydrogen_treatment mixed
_refine_ls_matrix_type full
_refine_ls_number_parameters 622
_refine_ls_number_reflns 9606
_refine_ls_number_restraints 0
_refine_ls_restrained_S_all 1.037
_refine_ls_R_factor_all 0.0943
_refine_ls_R_factor_gt 0.0659
_refine_ls_shift/su_max 0.001
_refine_ls_shift/su_mean 0.000
_refine_ls_structure_factor_coef Fsqd
_refine_ls_weighting_details 'calc w=1/[\s^2^(Fo^2^)+(0.0872P)^2^+11.8016P] where P=(Fo^2^+2Fc^2^)/3'
_refine_ls_weighting_scheme calc
_refine_ls_wR_factor_gt 0.1638
_refine_ls_wR_factor_ref 0.1836
_reflns_number_gt 7054
_reflns_number_total 9606
_reflns_threshold_expression >2sigma(I)
_cod_data_source_file c3dt52640b.txt
_cod_data_source_block 962812
_cod_original_sg_symbol_H-M 'P 21/n'
_cod_database_code 7028969

loop_
_symmetry_equiv_pos_as_xyz
'x, y, z'
'-x+1/2, y+1/2, -z+1/2'
'-x, -y, -z'
'x-1/2, -y-1/2, z-1/2'

loop_
_atom_site_label
_atom_site_type_symbol
_atom_site_fract_x
_atom_site_fract_y
_atom_site_fract_z
_atom_site_U_iso_or_equiv
_atom_site_adp_type
_atom_site_occupancy
_atom_site_symmetry_multiplicity
_atom_site_calc_flag
_atom_site_refinement_flags
Mn1 Mn 0.49602(5) 0.58188(6) 0.04732(3) 0.02386(17) Uani 1 1 d .
Mn2 Mn 0.71811(5) 0.59308(6) 0.08612(3) 0.02565(18) Uani 1 1 d .
Mn3 Mn 0.60703(5) 0.37166(6) 0.09010(3) 0.02611(18) Uani 1 1 d .
Cl1 Cl 0.09094(13) 0.04659(15) 0.15425(7) 0.0618(4) Uani 1 1 d .
O1 O 0.6040(2) 0.5175(3) 0.07769(12) 0.0243(6) Uani 1 1 d .
O2 O 0.3942(2) 0.6493(3) 0.00810(12) 0.0260(7) Uani 1 1 d .
O3 O 0.6630(2) 0.7134(3) 0.05476(12) 0.0257(7) Uani 1 1 d .
O4 O 0.8368(2) 0.6605(3) 0.08359(12) 0.0264(7) Uani 1 1 d .
O5 O 0.7405(2) 0.3696(3) 0.09857(13) 0.0281(7) Uani 1 1 d .
O6 O 0.6067(2) 0.2232(3) 0.09637(13) 0.0295(7) Uani 1 1 d .
O7 O 0.4395(2) 0.4453(2) 0.03533(12) 0.0232(6) Uani 1 1 d .
O8 O 0.7558(2) 0.5194(3) 0.00262(12) 0.0252(7) Uani 1 1 d .
O9 O 0.8145(3) 0.8278(4) 0.00609(18) 0.0529(11) Uani 1 1 d .
H9A H 0.8173 0.7806 0.0275 0.079 Uiso 1 1 calc R
O10 O 0.7908(3) 0.1583(3) 0.13872(16) 0.0433(9) Uani 1 1 d .
H10A H 0.7392 0.1828 0.1301 0.065 Uiso 1 1 calc R
O11 O 0.0930(3) 0.3015(4) 0.20982(19) 0.0571(12) Uani 1 1 d .
H11A H 0.0860 0.2438 0.1963 0.086 Uiso 1 1 calc R
O12 O 0.1405(8) -0.0166(8) 0.1904(3) 0.165(4) Uani 1 1 d .
O13 O 0.0179(5) 0.1009(7) 0.1801(3) 0.122(3) Uani 1 1 d .
O14 O 0.0491(5) -0.0192(5) 0.1137(3) 0.0893(19) Uani 1 1 d .
O15 O 0.1470(4) 0.1232(5) 0.1319(3) 0.0865(19) Uani 1 1 d .
N1 N 0.5652(3) 0.7165(3) 0.05084(14) 0.0242(8) Uani 1 1 d .
N2 N 0.5917(3) 0.8909(3) 0.03927(19) 0.0375(10) Uani 1 1 d .
H2A H 0.6513 0.8804 0.0431 0.045 Uiso 1 1 calc R
H2B H 0.5706 0.9531 0.0336 0.045 Uiso 1 1 calc R
N3 N 0.7816(3) 0.4649(3) 0.11269(14) 0.0248(8) Uani 1 1 d .
N4 N 0.9004(3) 0.3632(3) 0.14757(17) 0.0349(10) Uani 1 1 d .
H4A H 0.8683 0.3077 0.1403 0.042 Uiso 1 1 calc R
H4B H 0.9553 0.3580 0.1626 0.042 Uiso 1 1 calc R
N5 N 0.4716(3) 0.3681(3) 0.07068(14) 0.0243(8) Uani 1 1 d .
N6 N 0.3212(3) 0.3011(3) 0.06113(16) 0.0292(9) Uani 1 1 d .
H6A H 0.3028 0.3549 0.0435 0.035 Uiso 1 1 calc R
H6B H 0.2822 0.2515 0.0672 0.035 Uiso 1 1 calc R
N7 N 0.4192(3) 0.6096(3) 0.11888(16) 0.0309(9) Uani 1 1 d .
N8 N 0.3836(4) 0.6773(4) 0.1934(2) 0.0541(14) Uani 1 1 d .
H8A H 0.3861 0.7164 0.2204 0.065 Uiso 1 1 calc R
N9 N 0.6936(3) 0.6565(3) 0.16634(16) 0.0320(9) Uani 1 1 d .
N10 N 0.6712(3) 0.6737(4) 0.24893(17) 0.0413(11) Uani 1 1 d .
H10B H 0.6681 0.6585 0.2811 0.050 Uiso 1 1 calc R
N11 N 0.5895(3) 0.3818(3) 0.17442(15) 0.0304(9) Uani 1 1 d .
N12 N 0.5400(5) 0.4027(7) 0.2515(2) 0.083(2) Uani 1 1 d .
H12B H 0.5079 0.4263 0.2763 0.100 Uiso 1 1 calc R
C1 C 0.3656(3) 0.7466(4) 0.02162(17) 0.0249(9) Uani 1 1 d .
C2 C 0.4292(3) 0.8275(4) 0.03764(18) 0.0274(10) Uani 1 1 d .
C3 C 0.3933(4) 0.9244(4) 0.0510(2) 0.0352(11) Uani 1 1 d .
H3A H 0.4346 0.9771 0.0619 0.042 Uiso 1 1 calc R
C4 C 0.2976(4) 0.9448(4) 0.0486(2) 0.0391(12) Uani 1 1 d .
H4C H 0.2749 1.0102 0.0578 0.047 Uiso 1 1 calc R
C5 C 0.2359(4) 0.8658(4) 0.0321(2) 0.0374(12) Uani 1 1 d .
H5A H 0.1714 0.8782 0.0303 0.045 Uiso 1 1 calc R
C6 C 0.2703(3) 0.7691(4) 0.0183(2) 0.0332(11) Uani 1 1 d .
H6C H 0.2284 0.7177 0.0065 0.040 Uiso 1 1 calc R
C7 C 0.5318(3) 0.8102(4) 0.04215(18) 0.0276(10) Uani 1 1 d .
C8 C 0.9067(3) 0.6464(4) 0.11896(18) 0.0277(10) Uani 1 1 d .
C9 C 0.9201(3) 0.5534(4) 0.14705(17) 0.0267(9) Uani 1 1 d .
C10 C 0.9940(3) 0.5483(4) 0.1854(2) 0.0352(11) Uani 1 1 d .
H10C H 1.0017 0.4882 0.2054 0.042 Uiso 1 1 calc R
C11 C 1.0543(4) 0.6313(5) 0.1933(2) 0.0410(13) Uani 1 1 d .
H11B H 1.1019 0.6276 0.2189 0.049 Uiso 1 1 calc R
C12 C 1.0447(4) 0.7200(5) 0.1634(2) 0.0389(12) Uani 1 1 d .
H12C H 1.0877 0.7744 0.1679 0.047 Uiso 1 1 calc R
C13 C 0.9714(3) 0.7287(4) 0.1269(2) 0.0324(11) Uani 1 1 d .
H13B H 0.9650 0.7896 0.1073 0.039 Uiso 1 1 calc R
C14 C 0.8652(3) 0.4574(4) 0.13558(17) 0.0253(9) Uani 1 1 d .
C15 C 0.5359(3) 0.1724(4) 0.11743(19) 0.0303(10) Uani 1 1 d .
C16 C 0.4405(3) 0.2033(4) 0.11146(17) 0.0271(9) Uani 1 1 d .
C17 C 0.3721(3) 0.1461(4) 0.13612(19) 0.0315(10) Uani 1 1 d .
H17A H 0.3097 0.1673 0.1326 0.038 Uiso 1 1 calc R
C18 C 0.3945(4) 0.0589(4) 0.1655(2) 0.0366(12) Uani 1 1 d .
H18A H 0.3478 0.0220 0.1817 0.044 Uiso 1 1 calc R
C19 C 0.4875(4) 0.0270(4) 0.1706(2) 0.0383(12) Uani 1 1 d .
H19A H 0.5034 -0.0325 0.1898 0.046 Uiso 1 1 calc R
C20 C 0.5565(4) 0.0833(4) 0.1473(2) 0.0359(11) Uani 1 1 d .
H20A H 0.6187 0.0614 0.1515 0.043 Uiso 1 1 calc R
C21 C 0.4110(3) 0.2943(4) 0.07924(17) 0.0255(9) Uani 1 1 d .
C22 C 0.8525(3) 0.4884(4) -0.00338(19) 0.0302(10) Uani 1 1 d .
H22A H 0.8646 0.4239 0.0155 0.036 Uiso 1 1 calc R
H22B H 0.8938 0.5420 0.0114 0.036 Uiso 1 1 calc R
C23 C 0.8746(4) 0.4722(5) -0.0583(2) 0.0418(13) Uani 1 1 d .
H23A H 0.9392 0.4518 -0.0603 0.063 Uiso 1 1 calc R
H23B H 0.8640 0.5363 -0.0770 0.063 Uiso 1 1 calc R
H23C H 0.8348 0.4182 -0.0729 0.063 Uiso 1 1 calc R
C24 C 0.4396(4) 0.6820(5) 0.1541(2) 0.0425(13) Uani 1 1 d .
H24A H 0.4878 0.7307 0.1515 0.051 Uiso 1 1 calc R
C25 C 0.3213(5) 0.5984(5) 0.1829(3) 0.0549(17) Uani 1 1 d .
H25A H 0.2728 0.5770 0.2033 0.066 Uiso 1 1 calc R
C26 C 0.3430(4) 0.5575(5) 0.1374(2) 0.0394(12) Uani 1 1 d .
H26A H 0.3115 0.5022 0.1209 0.047 Uiso 1 1 calc R
C27 C 0.6969(4) 0.6086(5) 0.2114(2) 0.0391(12) Uani 1 1 d .
H27A H 0.7147 0.5391 0.2165 0.047 Uiso 1 1 calc R
C28 C 0.6509(4) 0.7677(5) 0.2268(2) 0.0473(15) Uani 1 1 d .
H28A H 0.6311 0.8280 0.2432 0.057 Uiso 1 1 calc R
C29 C 0.6652(4) 0.7559(5) 0.1763(2) 0.0432(13) Uani 1 1 d .
H29A H 0.6570 0.8084 0.1517 0.052 Uiso 1 1 calc R
C30 C 0.5279(4) 0.4278(6) 0.2019(2) 0.0565(18) Uani 1 1 d .
H30A H 0.4813 0.4727 0.1887 0.068 Uiso 1 1 calc R
C31 C 0.6120(5) 0.3331(7) 0.2559(2) 0.061(2) Uani 1 1 d .
H31A H 0.6350 0.3003 0.2859 0.074 Uiso 1 1 calc R
C32 C 0.6432(4) 0.3216(5) 0.2085(2) 0.0467(14) Uani 1 1 d .
H32A H 0.6935 0.2794 0.1999 0.056 Uiso 1 1 calc R
C33 C 0.9076(5) 0.8626(5) -0.0039(3) 0.0528(16) Uani 1 1 d .
H33A H 0.9361 0.8921 0.0274 0.063 Uiso 1 1 calc R
H33B H 0.9037 0.9179 -0.0296 0.063 Uiso 1 1 calc R
C34 C 0.9682(5) 0.7784(6) -0.0222(3) 0.0599(18) Uani 1 1 d .
H34A H 1.0293 0.8062 -0.0286 0.090 Uiso 1 1 calc R
H34B H 0.9409 0.7494 -0.0535 0.090 Uiso 1 1 calc R
H34C H 0.9741 0.7244 0.0035 0.090 Uiso 1 1 calc R
C35 C 0.8131(7) 0.0718(8) 0.1040(3) 0.092(3) Uani 1 1 d .
H35A H 0.8750 0.0828 0.0907 0.111 Uiso 1 1 calc R
H35B H 0.7677 0.0705 0.0750 0.111 Uiso 1 1 calc R
C36 C 0.8112(6) -0.0292(7) 0.1314(5) 0.106(4) Uani 1 1 d .
H36A H 0.8262 -0.0848 0.1082 0.158 Uiso 1 1 calc R
H36B H 0.7496 -0.0406 0.1440 0.158 Uiso 1 1 calc R
H36C H 0.8566 -0.0281 0.1598 0.158 Uiso 1 1 calc R
C37 C 0.1768(4) 0.3456(6) 0.1947(3) 0.0600(19) Uani 1 1 d .
H37A H 0.1712 0.4213 0.1962 0.072 Uiso 1 1 calc R
H37B H 0.1856 0.3268 0.1590 0.072 Uiso 1 1 calc R
C38 C 0.2604(5) 0.3143(7) 0.2253(3) 0.0633(19) Uani 1 1 d .
H38A H 0.3147 0.3481 0.2123 0.095 Uiso 1 1 calc R
H38B H 0.2680 0.2396 0.2234 0.095 Uiso 1 1 calc R
H38C H 0.2535 0.3344 0.2606 0.095 Uiso 1 1 calc R

loop_
_atom_site_aniso_label
_atom_site_aniso_U_11
_atom_site_aniso_U_22
_atom_site_aniso_U_33
_atom_site_aniso_U_23
_atom_site_aniso_U_13
_atom_site_aniso_U_12
Mn1 0.0210(3) 0.0259(4) 0.0244(4) -0.0020(3) -0.0034(2) -0.0001(3)
Mn2 0.0213(3) 0.0294(4) 0.0257(4) -0.0009(3) -0.0040(3) -0.0006(3)
Mn3 0.0222(3) 0.0278(4) 0.0279(4) 0.0020(3) -0.0036(3) -0.0003(3)
Cl1 0.0666(11) 0.0609(11) 0.0577(10) 0.0097(8) 0.0023(8) -0.0058(8)
O1 0.0216(15) 0.0279(17) 0.0231(16) -0.0005(12) -0.0047(12) -0.0002(12)
O2 0.0219(15) 0.0286(18) 0.0271(17) -0.0033(13) -0.0036(12) 0.0011(12)
O3 0.0178(14) 0.0267(17) 0.0319(17) 0.0016(13) -0.0046(12) -0.0002(12)
O4 0.0223(15) 0.0300(18) 0.0264(16) 0.0015(13) -0.0051(12) -0.0019(13)
O5 0.0214(15) 0.0264(17) 0.0361(18) 0.0012(13) -0.0041(13) -0.0015(13)
O6 0.0231(15) 0.0282(18) 0.0370(19) 0.0055(14) -0.0019(13) -0.0007(13)
O7 0.0212(14) 0.0229(16) 0.0252(16) 0.0013(12) -0.0036(12) 0.0008(12)
O8 0.0190(14) 0.0295(18) 0.0266(16) -0.0005(13) -0.0026(12) 0.0018(12)
O9 0.039(2) 0.049(3) 0.070(3) 0.022(2) -0.008(2) -0.0093(19)
O10 0.037(2) 0.037(2) 0.055(3) 0.0080(18) -0.0092(17) 0.0052(16)
O11 0.051(2) 0.050(3) 0.070(3) 0.015(2) 0.001(2) 0.002(2)
O12 0.246(12) 0.141(8) 0.102(6) 0.029(6) -0.062(7) 0.046(8)
O13 0.097(5) 0.157(7) 0.115(6) -0.054(5) 0.046(5) -0.024(5)
O14 0.095(4) 0.073(4) 0.100(5) -0.016(3) 0.000(4) -0.024(3)
O15 0.062(3) 0.100(5) 0.097(5) 0.010(4) -0.002(3) -0.039(3)
N1 0.0217(17) 0.025(2) 0.0257(19) -0.0028(15) -0.0036(14) 0.0014(14)
N2 0.031(2) 0.024(2) 0.056(3) 0.0073(19) -0.0092(19) -0.0005(17)
N3 0.0248(18) 0.026(2) 0.0235(19) 0.0006(15) -0.0037(14) 0.0003(15)
N4 0.0237(19) 0.034(2) 0.046(3) 0.0092(19) -0.0115(17) -0.0033(17)
N5 0.0256(18) 0.027(2) 0.0198(18) 0.0023(14) -0.0013(14) -0.0010(15)
N6 0.0221(18) 0.029(2) 0.036(2) 0.0037(17) -0.0021(16) -0.0026(16)
N7 0.0246(19) 0.034(2) 0.033(2) -0.0021(17) -0.0010(16) 0.0000(16)
N8 0.060(3) 0.050(3) 0.053(3) -0.024(3) 0.021(3) -0.016(3)
N9 0.0252(19) 0.039(2) 0.031(2) -0.0106(18) -0.0050(16) -0.0035(17)
N10 0.043(2) 0.054(3) 0.027(2) -0.010(2) -0.0023(19) -0.007(2)
N11 0.030(2) 0.038(2) 0.0218(19) 0.0035(16) -0.0059(15) -0.0047(17)
N12 0.070(4) 0.155(7) 0.025(3) 0.008(3) 0.009(3) 0.042(4)
C1 0.028(2) 0.023(2) 0.023(2) -0.0004(17) -0.0027(17) 0.0034(17)
C2 0.026(2) 0.027(2) 0.029(2) 0.0008(18) -0.0045(18) 0.0054(18)
C3 0.037(3) 0.026(3) 0.041(3) -0.004(2) -0.009(2) 0.001(2)
C4 0.040(3) 0.029(3) 0.047(3) -0.009(2) -0.006(2) 0.008(2)
C5 0.031(2) 0.034(3) 0.047(3) -0.005(2) -0.006(2) 0.008(2)
C6 0.027(2) 0.028(3) 0.045(3) -0.002(2) -0.007(2) 0.0027(19)
C7 0.027(2) 0.027(2) 0.029(2) -0.0041(18) -0.0055(18) -0.0043(18)
C8 0.021(2) 0.037(3) 0.025(2) -0.0046(19) 0.0013(17) -0.0002(18)
C9 0.021(2) 0.036(3) 0.022(2) -0.0029(18) -0.0032(16) 0.0007(18)
C10 0.030(2) 0.042(3) 0.032(3) 0.004(2) -0.009(2) 0.002(2)
C11 0.034(3) 0.053(4) 0.035(3) -0.003(2) -0.015(2) -0.002(2)
C12 0.028(2) 0.042(3) 0.046(3) -0.008(2) -0.009(2) -0.005(2)
C13 0.027(2) 0.036(3) 0.035(3) -0.003(2) -0.0016(19) -0.001(2)
C14 0.023(2) 0.033(3) 0.021(2) 0.0014(18) -0.0024(16) -0.0018(18)
C15 0.029(2) 0.030(3) 0.032(3) 0.0009(19) -0.0051(19) -0.0017(19)
C16 0.029(2) 0.032(3) 0.020(2) -0.0035(18) -0.0028(17) -0.0005(19)
C17 0.028(2) 0.033(3) 0.033(3) -0.004(2) -0.0017(19) -0.0037(19)
C18 0.048(3) 0.032(3) 0.030(3) 0.002(2) 0.001(2) -0.011(2)
C19 0.049(3) 0.032(3) 0.033(3) 0.007(2) -0.008(2) -0.008(2)
C20 0.033(3) 0.036(3) 0.038(3) 0.003(2) -0.006(2) -0.001(2)
C21 0.022(2) 0.032(3) 0.022(2) -0.0029(18) -0.0018(16) 0.0016(18)
C22 0.023(2) 0.034(3) 0.033(3) -0.001(2) 0.0004(18) 0.0012(19)
C23 0.032(3) 0.061(4) 0.033(3) -0.006(2) 0.006(2) 0.006(2)
C24 0.043(3) 0.045(3) 0.040(3) -0.012(2) 0.012(2) -0.010(2)
C25 0.048(3) 0.058(4) 0.061(4) -0.015(3) 0.027(3) -0.012(3)
C26 0.032(3) 0.048(3) 0.038(3) -0.004(2) 0.005(2) -0.006(2)
C27 0.045(3) 0.045(3) 0.027(3) -0.010(2) -0.006(2) -0.001(2)
C28 0.047(3) 0.053(4) 0.041(3) -0.022(3) -0.010(2) 0.008(3)
C29 0.046(3) 0.041(3) 0.042(3) -0.011(2) -0.012(2) 0.002(2)
C30 0.042(3) 0.091(5) 0.037(3) 0.001(3) 0.000(3) 0.021(3)
C31 0.047(3) 0.103(6) 0.034(3) 0.017(3) -0.002(3) 0.009(4)
C32 0.047(3) 0.061(4) 0.032(3) 0.005(3) -0.014(2) 0.009(3)
C33 0.052(3) 0.049(4) 0.056(4) 0.015(3) -0.009(3) -0.017(3)
C34 0.049(4) 0.068(5) 0.063(4) 0.014(4) -0.002(3) -0.009(3)
C35 0.117(7) 0.113(8) 0.049(4) 0.023(4) 0.023(5) 0.074(6)
C36 0.066(5) 0.056(6) 0.195(13) -0.032(7) 0.010(6) 0.002(4)
C37 0.035(3) 0.063(5) 0.083(5) 0.020(4) 0.008(3) 0.011(3)
C38 0.047(4) 0.078(5) 0.066(5) 0.007(4) 0.005(3) -0.007(3)

loop_
_atom_type_symbol
_atom_type_description
_atom_type_scat_dispersion_real
_atom_type_scat_dispersion_imag
_atom_type_scat_source
C C 0.0033 0.0016 'International Tables Vol C Tables 4.2.6.8 and 6.1.1.4'
H H 0.0000 0.0000 'International Tables Vol C Tables 4.2.6.8 and 6.1.1.4'
N N 0.0061 0.0033 'International Tables Vol C Tables 4.2.6.8 and 6.1.1.4'
O O 0.0106 0.0060 'International Tables Vol C Tables 4.2.6.8 and 6.1.1.4'
Cl Cl 0.1484 0.1585 'International Tables Vol C Tables 4.2.6.8 and 6.1.1.4'
Mn Mn 0.3368 0.7283 'International Tables Vol C Tables 4.2.6.8 and 6.1.1.4'

loop_
_geom_angle_atom_site_label_1
_geom_angle_atom_site_label_2
_geom_angle_atom_site_label_3
_geom_angle
_geom_angle_site_symmetry_1
_geom_angle_site_symmetry_3
O1 Mn1 O2 172.57(14) . .
O1 Mn1 O7 90.02(13) . .
O2 Mn1 O7 91.10(13) . .
O1 Mn1 N1 87.95(14) . .
O2 Mn1 N1 89.88(15) . .
O7 Mn1 N1 171.55(14) . .
O1 Mn1 N7 98.08(14) . .
O2 Mn1 N7 89.18(14) . .
O7 Mn1 N7 93.56(14) . .
N1 Mn1 N7 94.84(15) . .
O1 Mn1 O7 88.58(12) . 3_665
O2 Mn1 O7 84.23(12) . 3_665
O7 Mn1 O7 84.13(12) . 3_665
N1 Mn1 O7 87.62(13) . 3_665
N7 Mn1 O7 172.96(13) . 3_665
O1 Mn1 Mn1 88.96(10) . 3_665
O2 Mn1 Mn1 86.38(10) . 3_665
O7 Mn1 Mn1 47.52(9) . 3_665
N1 Mn1 Mn1 124.21(11) . 3_665
N7 Mn1 Mn1 140.62(11) . 3_665
O7 Mn1 Mn1 36.61(8) 3_665 3_665
O3 Mn2 O1 91.50(13) . .
O3 Mn2 O4 88.31(14) . .
O1 Mn2 O4 170.53(14) . .
O3 Mn2 N3 174.58(15) . .
O1 Mn2 N3 89.73(15) . .
O4 Mn2 N3 89.61(15) . .
O3 Mn2 N9 91.66(15) . .
O1 Mn2 N9 97.04(14) . .
O4 Mn2 N9 92.43(14) . .
N3 Mn2 N9 93.44(16) . .
O3 Mn2 O8 91.85(13) . .
O1 Mn2 O8 85.48(12) . .
O4 Mn2 O8 85.06(12) . .
N3 Mn2 O8 82.98(13) . .
N9 Mn2 O8 175.63(13) . .
O1 Mn3 O6 174.92(15) . .
O1 Mn3 O5 92.78(14) . .
O6 Mn3 O5 89.01(14) . .
O1 Mn3 N5 87.95(15) . .
O6 Mn3 N5 89.59(15) . .
O5 Mn3 N5 171.55(15) . .
O1 Mn3 N11 96.24(15) . .
O6 Mn3 N11 88.43(16) . .
O5 Mn3 N11 92.32(15) . .
N5 Mn3 N11 95.97(15) . .
O15 Cl1 O12 113.5(6) . .
O15 Cl1 O13 107.0(5) . .
O12 Cl1 O13 108.4(6) . .
O15 Cl1 O14 109.0(4) . .
O12 Cl1 O14 109.3(5) . .
O13 Cl1 O14 109.6(4) . .
Mn1 O1 Mn3 120.86(16) . .
Mn1 O1 Mn2 120.37(17) . .
Mn3 O1 Mn2 118.01(16) . .
C1 O2 Mn1 119.7(3) . .
N1 O3 Mn2 116.7(2) . .
C8 O4 Mn2 123.5(3) . .
N3 O5 Mn3 115.1(2) . .
C15 O6 Mn3 121.6(3) . .
N5 O7 Mn1 113.8(2) . .
N5 O7 Mn1 110.9(2) . 3_665
Mn1 O7 Mn1 95.87(12) . 3_665
C22 O8 Mn2 116.5(3) . .
C33 O9 H9A 109.5 . .
C35 O10 H10A 109.5 . .
C37 O11 H11A 109.5 . .
C7 N1 O3 113.3(4) . .
C7 N1 Mn1 127.7(3) . .
O3 N1 Mn1 118.2(3) . .
C7 N2 H2A 120.0 . .
C7 N2 H2B 120.0 . .
H2A N2 H2B 120.0 . .
C14 N3 O5 114.8(4) . .
C14 N3 Mn2 127.6(3) . .
O5 N3 Mn2 116.7(3) . .
C14 N4 H4A 120.0 . .
C14 N4 H4B 120.0 . .
H4A N4 H4B 120.0 . .
C21 N5 O7 114.8(4) . .
C21 N5 Mn3 128.3(3) . .
O7 N5 Mn3 115.9(3) . .
C21 N6 H6A 120.0 . .
C21 N6 H6B 120.0 . .
H6A N6 H6B 120.0 . .
C24 N7 C26 104.3(4) . .
C24 N7 Mn1 126.0(3) . .
C26 N7 Mn1 129.6(4) . .
C24 N8 C25 106.6(5) . .
C24 N8 H8A 126.7 . .
C25 N8 H8A 126.7 . .
C27 N9 C29 105.2(5) . .
C27 N9 Mn2 130.3(4) . .
C29 N9 Mn2 124.4(4) . .
C27 N10 C28 107.3(5) . .
C27 N10 H10B 126.3 . .
C28 N10 H10B 126.3 . .
C30 N11 C32 105.5(5) . .
C30 N11 Mn3 132.7(4) . .
C32 N11 Mn3 121.3(4) . .
C30 N12 C31 107.8(6) . .
C30 N12 H12B 126.1 . .
C31 N12 H12B 126.1 . .
O2 C1 C6 118.5(4) . .
O2 C1 C2 123.0(4) . .
C6 C1 C2 118.4(4) . .
C3 C2 C1 118.9(4) . .
C3 C2 C7 119.1(4) . .
C1 C2 C7 122.0(4) . .
C4 C3 C2 121.9(5) . .
C4 C3 H3A 119.1 . .
C2 C3 H3A 119.1 . .
C3 C4 C5 118.9(5) . .
C3 C4 H4C 120.5 . .
C5 C4 H4C 120.5 . .
C6 C5 C4 120.1(5) . .
C6 C5 H5A 120.0 . .
C4 C5 H5A 120.0 . .
C5 C6 C1 121.8(5) . .
C5 C6 H6C 119.1 . .
C1 C6 H6C 119.1 . .
N1 C7 N2 119.1(4) . .
N1 C7 C2 120.2(4) . .
N2 C7 C2 120.7(4) . .
O4 C8 C9 123.5(4) . .
O4 C8 C13 117.6(4) . .
C9 C8 C13 118.9(4) . .
C8 C9 C10 119.0(5) . .
C8 C9 C14 122.6(4) . .
C10 C9 C14 118.2(4) . .
C11 C10 C9 120.6(5) . .
C11 C10 H10C 119.7 . .
C9 C10 H10C 119.7 . .
C10 C11 C12 120.3(5) . .
C10 C11 H11B 119.9 . .
C12 C11 H11B 119.9 . .
C11 C12 C13 120.5(5) . .
C11 C12 H12C 119.7 . .
C13 C12 H12C 119.7 . .
C12 C13 C8 120.6(5) . .
C12 C13 H13B 119.7 . .
C8 C13 H13B 119.7 . .
N3 C14 N4 119.8(4) . .
N3 C14 C9 119.5(4) . .
N4 C14 C9 120.7(4) . .
O6 C15 C20 118.5(4) . .
O6 C15 C16 123.9(4) . .
C20 C15 C16 117.6(4) . .
C17 C16 C15 119.3(5) . .
C17 C16 C21 119.0(4) . .
C15 C16 C21 121.8(4) . .
C18 C17 C16 121.9(5) . .
C18 C17 H17A 119.1 . .
C16 C17 H17A 119.1 . .
C17 C18 C19 119.1(5) . .
C17 C18 H18A 120.4 . .
C19 C18 H18A 120.4 . .
C20 C19 C18 120.1(5) . .
C20 C19 H19A 120.0 . .
C18 C19 H19A 120.0 . .
C19 C20 C15 122.0(5) . .
C19 C20 H20A 119.0 . .
C15 C20 H20A 119.0 . .
N5 C21 N6 121.3(4) . .
N5 C21 C16 119.4(4) . .
N6 C21 C16 119.3(4) . .
O8 C22 C23 112.5(4) . .
O8 C22 H22A 109.1 . .
C23 C22 H22A 109.1 . .
O8 C22 H22B 109.1 . .
C23 C22 H22B 109.1 . .
H22A C22 H22B 107.8 . .
C22 C23 H23A 109.5 . .
C22 C23 H23B 109.5 . .
H23A C23 H23B 109.5 . .
C22 C23 H23C 109.5 . .
H23A C23 H23C 109.5 . .
H23B C23 H23C 109.5 . .
N7 C24 N8 112.4(5) . .
N7 C24 H24A 123.8 . .
N8 C24 H24A 123.8 . .
C26 C25 N8 107.0(5) . .
C26 C25 H25A 126.5 . .
N8 C25 H25A 126.5 . .
C25 C26 N7 109.6(5) . .
C25 C26 H26A 125.2 . .
N7 C26 H26A 125.2 . .
N9 C27 N10 111.0(5) . .
N9 C27 H27A 124.5 . .
N10 C27 H27A 124.5 . .
C29 C28 N10 106.1(5) . .
C29 C28 H28A 126.9 . .
N10 C28 H28A 126.9 . .
C28 C29 N9 110.4(6) . .
C28 C29 H29A 124.8 . .
N9 C29 H29A 124.8 . .
N11 C30 N12 111.2(6) . .
N11 C30 H30A 124.4 . .
N12 C30 H30A 124.4 . .
C32 C31 N12 105.9(6) . .
C32 C31 H31A 127.1 . .
N12 C31 H31A 127.1 . .
C31 C32 N11 109.5(6) . .
C31 C32 H32A 125.2 . .
N11 C32 H32A 125.2 . .
O9 C33 C34 113.1(5) . .
O9 C33 H33A 109.0 . .
C34 C33 H33A 109.0 . .
O9 C33 H33B 109.0 . .
C34 C33 H33B 109.0 . .
H33A C33 H33B 107.8 . .
C33 C34 H34A 109.5 . .
C33 C34 H34B 109.5 . .
H34A C34 H34B 109.5 . .
C33 C34 H34C 109.5 . .
H34A C34 H34C 109.5 . .
H34B C34 H34C 109.5 . .
O10 C35 C36 110.5(7) . .
O10 C35 H35A 109.5 . .
C36 C35 H35A 109.5 . .
O10 C35 H35B 109.5 . .
C36 C35 H35B 109.5 . .
H35A C35 H35B 108.1 . .
C35 C36 H36A 109.5 . .
C35 C36 H36B 109.5 . .
H36A C36 H36B 109.5 . .
C35 C36 H36C 109.5 . .
H36A C36 H36C 109.5 . .
H36B C36 H36C 109.5 . .
O11 C37 C38 115.0(6) . .
O11 C37 H37A 108.5 . .
C38 C37 H37A 108.5 . .
O11 C37 H37B 108.5 . .
C38 C37 H37B 108.5 . .
H37A C37 H37B 107.5 . .
C37 C38 H38A 109.5 . .
C37 C38 H38B 109.5 . .
H38A C38 H38B 109.5 . .
C37 C38 H38C 109.5 . .
H38A C38 H38C 109.5 . .
H38B C38 H38C 109.5 . .

loop_
_geom_bond_atom_site_label_1
_geom_bond_atom_site_label_2
_geom_bond_distance
_geom_bond_site_symmetry_2
Mn1 O1 1.886(3) .
Mn1 O2 1.937(3) .
Mn1 O7 1.938(3) .
Mn1 N1 1.980(4) .
Mn1 N7 2.226(4) .
Mn1 O7 2.397(3) 3_665
Mn1 Mn1 3.2327(14) 3_665
Mn2 O3 1.892(3) .
Mn2 O1 1.893(3) .
Mn2 O4 1.900(3) .
Mn2 N3 1.978(4) .
Mn2 N9 2.277(4) .
Mn2 O8 2.445(3) .
Mn3 O1 1.888(3) .
Mn3 O6 1.902(3) .
Mn3 O5 1.902(3) .
Mn3 N5 1.972(4) .
Mn3 N11 2.220(4) .
Cl1 O15 1.403(6) .
Cl1 O12 1.405(8) .
Cl1 O13 1.439(7) .
Cl1 O14 1.454(6) .
O2 C1 1.357(6) .
O3 N1 1.392(5) .
O4 C8 1.337(6) .
O5 N3 1.392(5) .
O6 C15 1.334(6) .
O7 N5 1.409(5) .
O7 Mn1 2.397(3) 3_665
O8 C22 1.446(5) .
O9 C33 1.432(7) .
O9 H9A 0.8200 .
O10 C35 1.469(9) .
O10 H10A 0.8200 .
O11 C37 1.391(7) .
O11 H11A 0.8200 .
N1 C7 1.303(6) .
N2 C7 1.341(6) .
N2 H2A 0.8600 .
N2 H2B 0.8600 .
N3 C14 1.311(6) .
N4 C14 1.334(6) .
N4 H4A 0.8600 .
N4 H4B 0.8600 .
N5 C21 1.302(6) .
N6 C21 1.346(6) .
N6 H6A 0.8600 .
N6 H6B 0.8600 .
N7 C24 1.323(7) .
N7 C26 1.377(6) .
N8 C24 1.325(7) .
N8 C25 1.362(8) .
N8 H8A 0.8600 .
N9 C27 1.319(7) .
N9 C29 1.360(7) .
N10 C27 1.344(7) .
N10 C28 1.356(8) .
N10 H10B 0.8600 .
N11 C30 1.296(7) .
N11 C32 1.379(7) .
N12 C30 1.331(8) .
N12 C31 1.357(9) .
N12 H12B 0.8600 .
C1 C6 1.385(6) .
C1 C2 1.423(7) .
C2 C3 1.388(7) .
C2 C7 1.476(6) .
C3 C4 1.385(7) .
C3 H3A 0.9300 .
C4 C5 1.392(8) .
C4 H4C 0.9300 .
C5 C6 1.381(7) .
C5 H5A 0.9300 .
C6 H6C 0.9300 .
C8 C9 1.401(7) .
C8 C13 1.406(7) .
C9 C10 1.419(6) .
C9 C14 1.476(7) .
C10 C11 1.373(8) .
C10 H10C 0.9300 .
C11 C12 1.375(8) .
C11 H11B 0.9300 .
C12 C13 1.385(7) .
C12 H12C 0.9300 .
C13 H13B 0.9300 .
C15 C20 1.401(7) .
C15 C16 1.416(7) .
C16 C17 1.394(7) .
C16 C21 1.482(7) .
C17 C18 1.379(7) .
C17 H17A 0.9300 .
C18 C19 1.385(8) .
C18 H18A 0.9300 .
C19 C20 1.377(7) .
C19 H19A 0.9300 .
C20 H20A 0.9300 .
C22 C23 1.489(7) .
C22 H22A 0.9700 .
C22 H22B 0.9700 .
C23 H23A 0.9600 .
C23 H23B 0.9600 .
C23 H23C 0.9600 .
C24 H24A 0.9300 .
C25 C26 1.339(8) .
C25 H25A 0.9300 .
C26 H26A 0.9300 .
C27 H27A 0.9300 .
C28 C29 1.343(8) .
C28 H28A 0.9300 .
C29 H29A 0.9300 .
C30 H30A 0.9300 .
C31 C32 1.335(9) .
C31 H31A 0.9300 .
C32 H32A 0.9300 .
C33 C34 1.471(10) .
C33 H33A 0.9700 .
C33 H33B 0.9700 .
C34 H34A 0.9600 .
C34 H34B 0.9600 .
C34 H34C 0.9600 .
C35 C36 1.474(13) .
C35 H35A 0.9700 .
C35 H35B 0.9700 .
C36 H36A 0.9600 .
C36 H36B 0.9600 .
C36 H36C 0.9600 .
C37 C38 1.459(9) .
C37 H37A 0.9700 .
C37 H37B 0.9700 .
C38 H38A 0.9600 .
C38 H38B 0.9600 .
C38 H38C 0.9600 .
